data_4119820
loop_
_publ_author_name
'Hu Xiong'
'Hao Xu'
'Saihu Liao'
'Zuowei Xie'
'Yong Tang'

_publ_section_title
;
 Copper-Catalyzed Highly Enantioselective Cyclopentannulation of Indoles
 with Donor-Acceptor Cyclopropanes
;
_journal_name_full 'Journal of the American Chemical Society'
_journal_page_first 7851
_journal_page_last 7854
_journal_paper_doi 10.1021/ja4042127
_journal_volume 135
_journal_year 2013
_chemical_absolute_configuration ad
_chemical_formula_sum 'C30 H30 Br N O5'
_chemical_formula_weight 564.46
_chemical_name_systematic
; 
 ? 
;
_space_group_IT_number 4
_symmetry_cell_setting monoclinic
_symmetry_space_group_name_Hall 'P 2yb'
_symmetry_space_group_name_H-M 'P 1 21 1'
_atom_sites_solution_hydrogens geom
_atom_sites_solution_primary direct
_atom_sites_solution_secondary difmap
_audit_creation_method SHELXL-97
_cell_angle_alpha 90.00
_cell_angle_beta 92.113(2)
_cell_angle_gamma 90.00
_cell_formula_units_Z 4
_cell_length_a 13.8961(13)
_cell_length_b 11.3528(11)
_cell_length_c 17.3669(16)
_cell_measurement_reflns_used 9625
_cell_measurement_temperature 140(2)
_cell_measurement_theta_max 30.37
_cell_measurement_theta_min 2.57
_cell_volume 2737.9(4)
_computing_cell_refinement 'Bruker SAINT'
_computing_data_collection 'Bruker APEX2'
_computing_data_reduction 'Bruker SAINT'
_computing_molecular_graphics 'Bruker SHELXTL'
_computing_publication_material 'Bruker SHELXTL'
_computing_structure_refinement 'SHELXL-97 (Sheldrick, 2008)'
_computing_structure_solution 'SHELXS-97 (Sheldrick, 2008)'
_diffrn_ambient_temperature 140(2)
_diffrn_measured_fraction_theta_full 0.996
_diffrn_measured_fraction_theta_max 0.996
_diffrn_measurement_device_type 'Bruker APEX-II CCD'
_diffrn_measurement_method '\f and \w scans'
_diffrn_radiation_monochromator graphite
_diffrn_radiation_source 'fine-focus sealed tube'
_diffrn_radiation_type MoK\a
_diffrn_radiation_wavelength 0.71073
_diffrn_reflns_av_R_equivalents 0.0400
_diffrn_reflns_av_sigmaI/netI 0.0954
_diffrn_reflns_limit_h_max 19
_diffrn_reflns_limit_h_min -19
_diffrn_reflns_limit_k_max 15
_diffrn_reflns_limit_k_min -16
_diffrn_reflns_limit_l_max 20
_diffrn_reflns_limit_l_min -24
_diffrn_reflns_number 26495
_diffrn_reflns_theta_full 30.63
_diffrn_reflns_theta_max 30.63
_diffrn_reflns_theta_min 2.14
_exptl_absorpt_coefficient_mu 1.541
_exptl_absorpt_correction_T_max 0.6384
_exptl_absorpt_correction_T_min 0.5777
_exptl_absorpt_correction_type multi-scan
_exptl_absorpt_process_details sadabs
_exptl_crystal_colour colourless
_exptl_crystal_density_diffrn 1.369
_exptl_crystal_description block
_exptl_crystal_F_000 1168
_exptl_crystal_size_max 0.40
_exptl_crystal_size_mid 0.36
_exptl_crystal_size_min 0.32
_refine_diff_density_max 1.049
_refine_diff_density_min -0.866
_refine_diff_density_rms 0.085
_refine_ls_abs_structure_details 'Flack H D (1983), Acta Cryst. A39, 876-881'
_refine_ls_abs_structure_Flack 0.020(5)
_refine_ls_extinction_method none
_refine_ls_goodness_of_fit_ref 0.919
_refine_ls_hydrogen_treatment constr
_refine_ls_matrix_type full
_refine_ls_number_parameters 675
_refine_ls_number_reflns 16265
_refine_ls_number_restraints 1
_refine_ls_restrained_S_all 0.919
_refine_ls_R_factor_all 0.0573
_refine_ls_R_factor_gt 0.0402
_refine_ls_shift/su_max 0.001
_refine_ls_shift/su_mean 0.000
_refine_ls_structure_factor_coef Fsqd
_refine_ls_weighting_details 'calc w=1/[\s^2^(Fo^2^)+(0.0100P)^2^+0.0000P] where P=(Fo^2^+2Fc^2^)/3'
_refine_ls_weighting_scheme calc
_refine_ls_wR_factor_gt 0.0923
_refine_ls_wR_factor_ref 0.1000
_reflns_number_gt 13111
_reflns_number_total 16265
_reflns_threshold_expression >2sigma(I)
_cod_data_source_file ja4042127_3ha.cif
_cod_data_source_block mo_dm12594_0m
_cod_database_code 4119820

loop_
_symmetry_equiv_pos_as_xyz
'x, y, z'
'-x, y+1/2, -z'

loop_
_atom_site_label
_atom_site_type_symbol
_atom_site_fract_x
_atom_site_fract_y
_atom_site_fract_z
_atom_site_U_iso_or_equiv
_atom_site_adp_type
_atom_site_occupancy
_atom_site_symmetry_multiplicity
_atom_site_calc_flag
_atom_site_refinement_flags
Br1 Br 0.430503(16) 0.93913(2) 1.092948(14) 0.02429(7) Uani 1 1 d .
Br2 Br 0.568257(17) 0.54991(2) 0.407183(14) 0.02511(7) Uani 1 1 d .
N1 N 0.25574(13) 0.97028(17) 0.96275(11) 0.0147(4) Uani 1 1 d .
N2 N 0.74388(13) 0.56868(17) 0.53873(11) 0.0151(4) Uani 1 1 d .
O1 O 0.08085(12) 1.09759(17) 0.78726(11) 0.0258(4) Uani 1 1 d .
O2 O 0.20709(12) 1.18440(16) 0.73348(11) 0.0248(4) Uani 1 1 d .
O3 O 0.40239(12) 1.11945(17) 0.85569(11) 0.0264(4) Uani 1 1 d .
O4 O 0.27106(11) 1.20991(15) 0.89950(11) 0.0222(4) Uani 1 1 d .
O5 O 0.33208(14) 0.43192(18) 0.61415(11) 0.0320(4) Uani 1 1 d .
O6 O 0.90962(12) 0.68075(18) 0.72499(11) 0.0290(4) Uani 1 1 d .
O7 O 0.78158(11) 0.70081(15) 0.79933(9) 0.0193(3) Uani 1 1 d .
O8 O 0.59417(11) 0.69571(16) 0.65721(11) 0.0256(4) Uani 1 1 d .
O9 O 0.72773(11) 0.79469(15) 0.62499(10) 0.0202(3) Uani 1 1 d .
O10 O 0.67594(14) -0.06264(18) 0.79562(13) 0.0373(5) Uani 1 1 d .
C1 C 0.19617(16) 0.96587(19) 0.89120(13) 0.0139(4) Uani 1 1 d .
H1 H 0.1298 0.9957 0.9002 0.017 Uiso 1 1 calc R
C2 C 0.24359(16) 1.0384(2) 0.82641(13) 0.0158(4) Uani 1 1 d .
C3 C 0.29091(16) 0.9457(2) 0.77569(14) 0.0173(4) Uani 1 1 d .
H3A H 0.2979 0.9752 0.7225 0.021 Uiso 1 1 calc R
H3B H 0.3550 0.9226 0.7974 0.021 Uiso 1 1 calc R
C4 C 0.21988(16) 0.8422(2) 0.77730(13) 0.0161(4) Uani 1 1 d .
H4 H 0.1605 0.8689 0.7481 0.019 Uiso 1 1 calc R
C5 C 0.19256(15) 0.83418(19) 0.86341(13) 0.0149(4) Uani 1 1 d .
C6 C 0.09300(16) 0.7772(2) 0.87075(15) 0.0218(5) Uani 1 1 d .
H6A H 0.0950 0.6957 0.8523 0.033 Uiso 1 1 calc R
H6B H 0.0451 0.8216 0.8398 0.033 Uiso 1 1 calc R
H6C H 0.0754 0.7780 0.9249 0.033 Uiso 1 1 calc R
C7 C 0.26694(15) 0.77745(19) 0.91703(13) 0.0156(4) Uani 1 1 d .
C8 C 0.29972(15) 0.8591(2) 0.97249(13) 0.0160(4) Uani 1 1 d .
C9 C 0.37070(16) 0.8257(2) 1.02641(13) 0.0183(4) Uani 1 1 d .
C10 C 0.40316(17) 0.7099(2) 1.02974(15) 0.0235(5) Uani 1 1 d .
H10 H 0.4504 0.6869 1.0678 0.028 Uiso 1 1 calc R
C11 C 0.36606(18) 0.6279(2) 0.97704(16) 0.0255(5) Uani 1 1 d .
H11 H 0.3868 0.5483 0.9802 0.031 Uiso 1 1 calc R
C12 C 0.29870(17) 0.6613(2) 0.91957(15) 0.0218(5) Uani 1 1 d .
H12 H 0.2749 0.6056 0.8828 0.026 Uiso 1 1 calc R
C13 C 0.25241(16) 0.7314(2) 0.73789(13) 0.0168(4) Uani 1 1 d .
C14 C 0.34872(16) 0.6963(2) 0.73818(15) 0.0215(5) Uani 1 1 d .
H14 H 0.3956 0.7420 0.7659 0.026 Uiso 1 1 calc R
C15 C 0.37837(18) 0.5959(2) 0.69904(15) 0.0223(5) Uani 1 1 d .
H15 H 0.4443 0.5734 0.7007 0.027 Uiso 1 1 calc R
C16 C 0.31088(19) 0.5298(2) 0.65788(15) 0.0231(5) Uani 1 1 d .
C17 C 0.21400(18) 0.5624(2) 0.65702(15) 0.0239(5) Uani 1 1 d .
H17 H 0.1674 0.5167 0.6290 0.029 Uiso 1 1 calc R
C18 C 0.18576(17) 0.6614(2) 0.69691(14) 0.0206(5) Uani 1 1 d .
H18 H 0.1195 0.6822 0.6964 0.025 Uiso 1 1 calc R
C19 C 0.4291(2) 0.3933(3) 0.6175(2) 0.0445(8) Uani 1 1 d .
H19A H 0.4708 0.4563 0.5993 0.067 Uiso 1 1 calc R
H19B H 0.4356 0.3236 0.5848 0.067 Uiso 1 1 calc R
H19C H 0.4481 0.3732 0.6708 0.067 Uiso 1 1 calc R
C20 C 0.16641(17) 1.1080(2) 0.78104(13) 0.0177(4) Uani 1 1 d .
C21 C 0.1411(2) 1.2651(2) 0.69459(16) 0.0312(6) Uani 1 1 d .
H21A H 0.0872 1.2208 0.6709 0.047 Uiso 1 1 calc R
H21B H 0.1748 1.3078 0.6546 0.047 Uiso 1 1 calc R
H21C H 0.1166 1.3213 0.7319 0.047 Uiso 1 1 calc R
C22 C 0.31693(16) 1.1249(2) 0.86106(14) 0.0174(4) Uani 1 1 d .
C23 C 0.3327(2) 1.2940(3) 0.9387(2) 0.0468(9) Uani 1 1 d .
H23A H 0.3753 1.2530 0.9761 0.070 Uiso 1 1 calc R
H23B H 0.2933 1.3513 0.9656 0.070 Uiso 1 1 calc R
H23C H 0.3715 1.3349 0.9011 0.070 Uiso 1 1 calc R
C24 C 0.20659(17) 1.0239(2) 1.02894(14) 0.0181(5) Uani 1 1 d .
H24A H 0.1923 1.1075 1.0169 0.022 Uiso 1 1 calc R
H24B H 0.2510 1.0221 1.0748 0.022 Uiso 1 1 calc R
C25 C 0.11409(17) 0.9625(2) 1.04806(14) 0.0184(5) Uani 1 1 d .
C26 C 0.02533(18) 1.0126(2) 1.02664(16) 0.0257(5) Uani 1 1 d .
H26 H 0.0228 1.0870 1.0016 0.031 Uiso 1 1 calc R
C27 C -0.0598(2) 0.9528(3) 1.04210(18) 0.0366(7) Uani 1 1 d .
H27 H -0.1202 0.9868 1.0272 0.044 Uiso 1 1 calc R
C28 C -0.05702(19) 0.8448(3) 1.07898(18) 0.0366(7) Uani 1 1 d .
H28 H -0.1151 0.8045 1.0892 0.044 Uiso 1 1 calc R
C29 C 0.0307(2) 0.7957(3) 1.10085(16) 0.0319(6) Uani 1 1 d .
H29 H 0.0329 0.7216 1.1263 0.038 Uiso 1 1 calc R
C30 C 0.11605(18) 0.8543(2) 1.08584(14) 0.0239(5) Uani 1 1 d .
H30 H 0.1761 0.8202 1.1015 0.029 Uiso 1 1 calc R
C31 C 0.80364(15) 0.5539(2) 0.61079(12) 0.0139(4) Uani 1 1 d .
H31 H 0.8686 0.5902 0.6055 0.017 Uiso 1 1 calc R
C32 C 0.75203(15) 0.6079(2) 0.68034(13) 0.0156(4) Uani 1 1 d .
C33 C 0.70424(17) 0.5018(2) 0.71821(14) 0.0167(4) Uani 1 1 d .
H33A H 0.6909 0.5182 0.7728 0.020 Uiso 1 1 calc R
H33B H 0.6433 0.4801 0.6904 0.020 Uiso 1 1 calc R
C34 C 0.77938(16) 0.4050(2) 0.71169(13) 0.0159(4) Uani 1 1 d .
H34 H 0.8353 0.4272 0.7465 0.019 Uiso 1 1 calc R
C35 C 0.81274(15) 0.4185(2) 0.62714(13) 0.0162(4) Uani 1 1 d .
C36 C 0.91521(16) 0.3713(2) 0.61616(15) 0.0218(5) Uani 1 1 d .
H36A H 0.9158 0.2856 0.6234 0.033 Uiso 1 1 calc R
H36B H 0.9598 0.4080 0.6540 0.033 Uiso 1 1 calc R
H36C H 0.9352 0.3900 0.5640 0.033 Uiso 1 1 calc R
C37 C 0.74114(15) 0.3671(2) 0.56875(13) 0.0160(4) Uani 1 1 d .
C38 C 0.70398(15) 0.45722(19) 0.52076(13) 0.0156(4) Uani 1 1 d .
C39 C 0.63294(16) 0.4297(2) 0.46517(13) 0.0184(4) Uani 1 1 d .
C40 C 0.60406(16) 0.3132(2) 0.45353(14) 0.0219(5) Uani 1 1 d .
H40 H 0.5570 0.2946 0.4144 0.026 Uiso 1 1 calc R
C41 C 0.64441(18) 0.2244(2) 0.49939(15) 0.0234(5) Uani 1 1 d .
H41 H 0.6258 0.1448 0.4907 0.028 Uiso 1 1 calc R
C42 C 0.71166(17) 0.2514(2) 0.55773(15) 0.0206(5) Uani 1 1 d .
H42 H 0.7375 0.1908 0.5901 0.025 Uiso 1 1 calc R
C43 C 0.74813(17) 0.2821(2) 0.73513(13) 0.0178(4) Uani 1 1 d .
C44 C 0.81710(17) 0.1935(2) 0.74707(15) 0.0242(5) Uani 1 1 d .
H44 H 0.8833 0.2116 0.7419 0.029 Uiso 1 1 calc R
C45 C 0.79087(19) 0.0804(2) 0.76611(17) 0.0292(6) Uani 1 1 d .
H45 H 0.8389 0.0213 0.7725 0.035 Uiso 1 1 calc R
C46 C 0.69459(18) 0.0520(2) 0.77608(16) 0.0263(5) Uani 1 1 d .
C47 C 0.62450(17) 0.1386(2) 0.76573(15) 0.0208(5) Uani 1 1 d .
H47 H 0.5585 0.1210 0.7726 0.025 Uiso 1 1 calc R
C48 C 0.65285(17) 0.2518(2) 0.74505(14) 0.0194(5) Uani 1 1 d .
H48 H 0.6048 0.3105 0.7374 0.023 Uiso 1 1 calc R
C49 C 0.5794(2) -0.0934(3) 0.8097(2) 0.0381(7) Uani 1 1 d .
H49A H 0.5558 -0.0445 0.8515 0.057 Uiso 1 1 calc R
H49B H 0.5763 -0.1766 0.8245 0.057 Uiso 1 1 calc R
H49C H 0.5392 -0.0804 0.7629 0.057 Uiso 1 1 calc R
C50 C 0.82523(16) 0.6663(2) 0.73644(13) 0.0161(4) Uani 1 1 d .
C51 C 0.84139(17) 0.7648(2) 0.85456(14) 0.0220(5) Uani 1 1 d .
H51A H 0.8913 0.7124 0.8763 0.033 Uiso 1 1 calc R
H51B H 0.8017 0.7942 0.8959 0.033 Uiso 1 1 calc R
H51C H 0.8717 0.8314 0.8289 0.033 Uiso 1 1 calc R
C52 C 0.68017(15) 0.7021(2) 0.65353(13) 0.0161(4) Uani 1 1 d .
C53 C 0.66751(18) 0.8882(2) 0.59406(18) 0.0296(6) Uani 1 1 d .
H53A H 0.6242 0.8568 0.5532 0.044 Uiso 1 1 calc R
H53B H 0.7080 0.9500 0.5728 0.044 Uiso 1 1 calc R
H53C H 0.6294 0.9214 0.6352 0.044 Uiso 1 1 calc R
C54 C 0.79521(16) 0.6298(2) 0.47639(13) 0.0179(4) Uani 1 1 d .
H54A H 0.8100 0.7114 0.4932 0.022 Uiso 1 1 calc R
H54B H 0.7517 0.6345 0.4300 0.022 Uiso 1 1 calc R
C55 C 0.88802(17) 0.5701(2) 0.45474(13) 0.0181(5) Uani 1 1 d .
C56 C 0.97705(17) 0.6140(2) 0.48182(14) 0.0230(5) Uani 1 1 d .
H56 H 0.9796 0.6830 0.5127 0.028 Uiso 1 1 calc R
C57 C 1.06237(18) 0.5567(3) 0.46357(16) 0.0286(6) Uani 1 1 d .
H57 H 1.1224 0.5871 0.4825 0.034 Uiso 1 1 calc R
C58 C 1.06027(18) 0.4572(3) 0.41863(16) 0.0299(6) Uani 1 1 d .
H58 H 1.1186 0.4192 0.4062 0.036 Uiso 1 1 calc R
C59 C 0.97202(19) 0.4122(2) 0.39131(15) 0.0267(5) Uani 1 1 d .
H59 H 0.9702 0.3431 0.3604 0.032 Uiso 1 1 calc R
C60 C 0.88665(18) 0.4683(2) 0.40924(14) 0.0216(5) Uani 1 1 d .
H60 H 0.8268 0.4371 0.3904 0.026 Uiso 1 1 calc R

loop_
_atom_site_aniso_label
_atom_site_aniso_U_11
_atom_site_aniso_U_22
_atom_site_aniso_U_33
_atom_site_aniso_U_23
_atom_site_aniso_U_13
_atom_site_aniso_U_12
Br1 0.01712(13) 0.03022(15) 0.02533(14) -0.00367(11) -0.00210(10) -0.00168(10)
Br2 0.01944(14) 0.02744(14) 0.02807(15) 0.00146(11) -0.00440(11) 0.00451(10)
N1 0.0126(9) 0.0152(9) 0.0165(9) -0.0009(7) 0.0025(7) 0.0013(7)
N2 0.0154(9) 0.0148(10) 0.0153(9) 0.0008(7) 0.0017(7) -0.0022(7)
O1 0.0165(8) 0.0300(10) 0.0307(10) 0.0028(8) -0.0001(7) 0.0063(7)
O2 0.0251(9) 0.0177(9) 0.0316(10) 0.0088(7) 0.0002(7) 0.0037(7)
O3 0.0152(8) 0.0276(10) 0.0367(11) -0.0079(8) 0.0059(7) -0.0034(7)
O4 0.0145(8) 0.0151(8) 0.0374(10) -0.0061(7) 0.0055(7) -0.0037(6)
O5 0.0379(11) 0.0191(9) 0.0392(11) -0.0095(8) 0.0031(8) 0.0072(8)
O6 0.0170(8) 0.0411(12) 0.0291(10) -0.0083(8) 0.0028(7) -0.0076(8)
O7 0.0175(8) 0.0204(9) 0.0199(8) -0.0030(6) -0.0002(6) -0.0023(6)
O8 0.0129(8) 0.0256(9) 0.0384(11) 0.0071(8) 0.0037(7) -0.0006(7)
O9 0.0136(7) 0.0142(8) 0.0330(10) 0.0047(7) 0.0009(7) 0.0009(6)
O10 0.0270(10) 0.0169(9) 0.0684(15) 0.0127(10) 0.0057(9) 0.0011(8)
C1 0.0098(10) 0.0132(10) 0.0187(11) -0.0007(8) 0.0027(8) 0.0001(7)
C2 0.0118(9) 0.0143(10) 0.0213(11) 0.0018(8) 0.0024(8) 0.0000(8)
C3 0.0149(10) 0.0130(10) 0.0243(11) -0.0007(9) 0.0056(8) 0.0024(9)
C4 0.0132(10) 0.0155(10) 0.0196(11) -0.0010(8) 0.0002(8) 0.0006(8)
C5 0.0127(9) 0.0128(10) 0.0193(11) -0.0007(8) 0.0013(8) -0.0019(8)
C6 0.0139(10) 0.0242(12) 0.0274(13) -0.0013(9) 0.0025(9) -0.0070(9)
C7 0.0139(10) 0.0128(10) 0.0203(11) 0.0012(8) 0.0035(8) 0.0005(8)
C8 0.0098(9) 0.0191(11) 0.0193(11) 0.0011(8) 0.0047(8) 0.0004(8)
C9 0.0131(10) 0.0238(12) 0.0181(11) 0.0003(9) 0.0021(8) -0.0002(9)
C10 0.0183(11) 0.0254(13) 0.0270(13) 0.0076(10) 0.0028(9) 0.0052(9)
C11 0.0256(12) 0.0180(12) 0.0332(14) 0.0036(10) 0.0041(10) 0.0050(9)
C12 0.0216(11) 0.0159(11) 0.0282(13) -0.0015(9) 0.0028(9) 0.0014(9)
C13 0.0198(11) 0.0125(10) 0.0184(11) 0.0001(8) 0.0031(8) 0.0006(8)
C14 0.0149(11) 0.0211(12) 0.0288(13) -0.0062(9) 0.0046(9) -0.0019(9)
C15 0.0185(11) 0.0161(11) 0.0328(14) -0.0028(9) 0.0070(10) 0.0008(9)
C16 0.0289(13) 0.0156(12) 0.0252(13) -0.0019(9) 0.0045(10) 0.0008(9)
C17 0.0269(12) 0.0155(12) 0.0287(13) -0.0020(9) -0.0057(10) -0.0002(9)
C18 0.0177(11) 0.0154(11) 0.0282(13) 0.0014(9) -0.0049(9) -0.0002(9)
C19 0.0462(19) 0.0307(16) 0.057(2) -0.0137(15) 0.0039(15) 0.0140(14)
C20 0.0209(11) 0.0142(11) 0.0183(11) -0.0017(8) 0.0020(8) 0.0036(9)
C21 0.0425(16) 0.0197(13) 0.0311(14) 0.0037(10) -0.0019(12) 0.0119(11)
C22 0.0159(10) 0.0136(10) 0.0231(12) 0.0014(8) 0.0043(8) -0.0001(8)
C23 0.0237(14) 0.0364(17) 0.081(3) -0.0348(17) 0.0093(15) -0.0106(12)
C24 0.0171(11) 0.0148(11) 0.0228(12) -0.0051(8) 0.0054(9) -0.0008(8)
C25 0.0169(11) 0.0198(12) 0.0188(11) -0.0014(9) 0.0057(8) -0.0018(8)
C26 0.0210(12) 0.0238(12) 0.0328(14) -0.0008(10) 0.0077(10) 0.0029(9)
C27 0.0151(12) 0.049(2) 0.0466(18) -0.0011(15) 0.0074(12) 0.0011(12)
C28 0.0223(13) 0.0475(19) 0.0407(17) -0.0025(14) 0.0090(12) -0.0128(12)
C29 0.0332(14) 0.0312(15) 0.0317(15) 0.0030(11) 0.0068(11) -0.0102(12)
C30 0.0236(12) 0.0265(13) 0.0221(12) 0.0020(10) 0.0060(9) -0.0014(10)
C31 0.0135(10) 0.0126(10) 0.0155(10) 0.0023(8) 0.0007(8) -0.0003(8)
C32 0.0141(10) 0.0148(10) 0.0180(11) 0.0006(8) 0.0023(8) -0.0014(8)
C33 0.0166(10) 0.0140(10) 0.0196(11) 0.0001(8) 0.0036(8) -0.0029(8)
C34 0.0152(10) 0.0146(10) 0.0178(11) 0.0030(8) 0.0003(8) -0.0015(8)
C35 0.0119(9) 0.0158(11) 0.0209(11) 0.0017(8) 0.0018(8) 0.0000(8)
C36 0.0148(10) 0.0228(12) 0.0283(13) 0.0045(10) 0.0045(9) 0.0046(9)
C37 0.0133(10) 0.0153(10) 0.0198(11) -0.0016(8) 0.0037(8) 0.0002(8)
C38 0.0127(10) 0.0163(11) 0.0182(11) -0.0014(8) 0.0042(8) -0.0006(8)
C39 0.0149(10) 0.0206(11) 0.0196(11) 0.0011(9) 0.0008(8) 0.0006(9)
C40 0.0144(10) 0.0278(13) 0.0235(12) -0.0075(10) 0.0015(9) -0.0035(9)
C41 0.0244(12) 0.0198(12) 0.0261(13) -0.0057(9) 0.0041(10) -0.0040(9)
C42 0.0211(11) 0.0151(11) 0.0259(13) -0.0019(9) 0.0043(9) -0.0006(9)
C43 0.0202(11) 0.0151(10) 0.0181(11) 0.0025(8) 0.0016(8) -0.0007(8)
C44 0.0160(11) 0.0230(12) 0.0335(14) 0.0065(10) -0.0005(10) -0.0005(9)
C45 0.0207(12) 0.0208(13) 0.0461(17) 0.0117(11) 0.0018(11) 0.0059(9)
C46 0.0242(12) 0.0147(11) 0.0400(15) 0.0067(10) 0.0018(10) -0.0017(10)
C47 0.0180(11) 0.0159(11) 0.0288(13) 0.0016(9) 0.0044(9) -0.0020(8)
C48 0.0192(11) 0.0164(11) 0.0228(12) 0.0023(9) 0.0025(9) 0.0016(8)
C49 0.0324(15) 0.0183(13) 0.064(2) 0.0064(13) 0.0132(14) -0.0041(11)
C50 0.0181(10) 0.0132(10) 0.0169(11) 0.0021(8) -0.0013(8) 0.0003(8)
C51 0.0233(12) 0.0190(12) 0.0233(12) -0.0014(9) -0.0049(9) -0.0031(9)
C52 0.0146(10) 0.0146(10) 0.0193(11) -0.0013(8) 0.0027(8) -0.0013(8)
C53 0.0214(12) 0.0201(13) 0.0471(17) 0.0124(11) -0.0015(11) 0.0063(10)
C54 0.0179(10) 0.0161(11) 0.0201(11) 0.0030(8) 0.0040(8) -0.0004(8)
C55 0.0196(11) 0.0183(12) 0.0166(11) 0.0043(8) 0.0039(8) -0.0017(9)
C56 0.0240(12) 0.0221(12) 0.0232(12) 0.0014(9) 0.0040(9) -0.0087(9)
C57 0.0144(11) 0.0395(16) 0.0321(14) 0.0052(13) 0.0025(10) -0.0087(11)
C58 0.0181(12) 0.0395(17) 0.0326(15) 0.0051(11) 0.0088(10) 0.0029(10)
C59 0.0264(13) 0.0269(14) 0.0271(13) -0.0033(10) 0.0041(10) 0.0014(10)
C60 0.0197(11) 0.0258(13) 0.0195(12) -0.0023(9) 0.0024(9) -0.0013(9)

loop_
_atom_type_symbol
_atom_type_description
_atom_type_scat_dispersion_real
_atom_type_scat_dispersion_imag
_atom_type_scat_source
C C 0.0033 0.0016 'International Tables Vol C Tables 4.2.6.8 and 6.1.1.4'
H H 0.0000 0.0000 'International Tables Vol C Tables 4.2.6.8 and 6.1.1.4'
N N 0.0061 0.0033 'International Tables Vol C Tables 4.2.6.8 and 6.1.1.4'
O O 0.0106 0.0060 'International Tables Vol C Tables 4.2.6.8 and 6.1.1.4'
Br Br -0.2901 2.4595 'International Tables Vol C Tables 4.2.6.8 and 6.1.1.4'

loop_
_geom_angle_atom_site_label_1
_geom_angle_atom_site_label_2
_geom_angle_atom_site_label_3
_geom_angle
C8 N1 C1 107.42(18)
C8 N1 C24 118.87(18)
C1 N1 C24 114.01(18)
C38 N2 C31 106.74(18)
C38 N2 C54 116.85(18)
C31 N2 C54 113.38(17)
C20 O2 C21 115.10(19)
C22 O4 C23 115.19(19)
C16 O5 C19 116.6(2)
C50 O7 C51 115.23(18)
C52 O9 C53 115.21(18)
C46 O10 C49 117.7(2)
N1 C1 C2 110.64(18)
N1 C1 C5 107.64(18)
C2 C1 C5 106.88(17)
N1 C1 H1 110.5
C2 C1 H1 110.5
C5 C1 H1 110.5
C22 C2 C20 108.52(18)
C22 C2 C3 111.96(18)
C20 C2 C3 111.45(19)
C22 C2 C1 110.47(19)
C20 C2 C1 109.74(18)
C3 C2 C1 104.65(18)
C4 C3 C2 103.00(17)
C4 C3 H3A 111.2
C2 C3 H3A 111.2
C4 C3 H3B 111.2
C2 C3 H3B 111.2
H3A C3 H3B 109.1
C13 C4 C3 115.21(18)
C13 C4 C5 118.31(19)
C3 C4 C5 103.97(18)
C13 C4 H4 106.2
C3 C4 H4 106.2
C5 C4 H4 106.2
C7 C5 C6 111.55(19)
C7 C5 C4 115.54(18)
C6 C5 C4 110.85(19)
C7 C5 C1 101.71(18)
C6 C5 C1 113.17(18)
C4 C5 C1 103.48(17)
C5 C6 H6A 109.5
C5 C6 H6B 109.5
H6A C6 H6B 109.5
C5 C6 H6C 109.5
H6A C6 H6C 109.5
H6B C6 H6C 109.5
C12 C7 C8 120.7(2)
C12 C7 C5 129.3(2)
C8 C7 C5 109.87(19)
C9 C8 C7 119.3(2)
C9 C8 N1 128.3(2)
C7 C8 N1 112.4(2)
C8 C9 C10 120.5(2)
C8 C9 Br1 120.63(18)
C10 C9 Br1 118.78(18)
C11 C10 C9 119.6(2)
C11 C10 H10 120.2
C9 C10 H10 120.2
C10 C11 C12 120.8(2)
C10 C11 H11 119.6
C12 C11 H11 119.6
C7 C12 C11 118.9(2)
C7 C12 H12 120.5
C11 C12 H12 120.5
C18 C13 C14 117.2(2)
C18 C13 C4 120.1(2)
C14 C13 C4 122.7(2)
C15 C14 C13 122.1(2)
C15 C14 H14 118.9
C13 C14 H14 118.9
C16 C15 C14 119.3(2)
C16 C15 H15 120.4
C14 C15 H15 120.4
C15 C16 O5 124.5(2)
C15 C16 C17 119.9(2)
O5 C16 C17 115.6(2)
C18 C17 C16 120.1(2)
C18 C17 H17 120.0
C16 C17 H17 120.0
C17 C18 C13 121.5(2)
C17 C18 H18 119.3
C13 C18 H18 119.3
O5 C19 H19A 109.5
O5 C19 H19B 109.5
H19A C19 H19B 109.5
O5 C19 H19C 109.5
H19A C19 H19C 109.5
H19B C19 H19C 109.5
O1 C20 O2 124.1(2)
O1 C20 C2 125.5(2)
O2 C20 C2 110.45(19)
O2 C21 H21A 109.5
O2 C21 H21B 109.5
H21A C21 H21B 109.5
O2 C21 H21C 109.5
H21A C21 H21C 109.5
H21B C21 H21C 109.5
O3 C22 O4 124.4(2)
O3 C22 C2 126.0(2)
O4 C22 C2 109.61(18)
O4 C23 H23A 109.5
O4 C23 H23B 109.5
H23A C23 H23B 109.5
O4 C23 H23C 109.5
H23A C23 H23C 109.5
H23B C23 H23C 109.5
N1 C24 C25 113.52(18)
N1 C24 H24A 108.9
C25 C24 H24A 108.9
N1 C24 H24B 108.9
C25 C24 H24B 108.9
H24A C24 H24B 107.7
C30 C25 C26 119.1(2)
C30 C25 C24 120.6(2)
C26 C25 C24 120.3(2)
C25 C26 C27 119.8(3)
C25 C26 H26 120.1
C27 C26 H26 120.1
C28 C27 C26 120.6(3)
C28 C27 H27 119.7
C26 C27 H27 119.7
C29 C28 C27 119.6(3)
C29 C28 H28 120.2
C27 C28 H28 120.2
C28 C29 C30 120.3(3)
C28 C29 H29 119.8
C30 C29 H29 119.8
C25 C30 C29 120.5(3)
C25 C30 H30 119.7
C29 C30 H30 119.7
N2 C31 C32 110.54(18)
N2 C31 C35 107.57(18)
C32 C31 C35 106.39(17)
N2 C31 H31 110.7
C32 C31 H31 110.7
C35 C31 H31 110.7
C52 C32 C50 107.60(18)
C52 C32 C33 113.11(18)
C50 C32 C33 110.76(19)
C52 C32 C31 110.81(18)
C50 C32 C31 110.50(17)
C33 C32 C31 104.08(18)
C34 C33 C32 103.04(17)
C34 C33 H33A 111.2
C32 C33 H33A 111.2
C34 C33 H33B 111.2
C32 C33 H33B 111.2
H33A C33 H33B 109.1
C43 C34 C33 116.01(18)
C43 C34 C35 116.06(19)
C33 C34 C35 103.10(18)
C43 C34 H34 107.0
C33 C34 H34 107.0
C35 C34 H34 107.0
C37 C35 C36 111.79(19)
C37 C35 C34 112.42(18)
C36 C35 C34 112.92(19)
C37 C35 C31 102.14(18)
C36 C35 C31 112.84(18)
C34 C35 C31 104.01(17)
C35 C36 H36A 109.5
C35 C36 H36B 109.5
H36A C36 H36B 109.5
C35 C36 H36C 109.5
H36A C36 H36C 109.5
H36B C36 H36C 109.5
C42 C37 C38 120.5(2)
C42 C37 C35 129.9(2)
C38 C37 C35 109.60(19)
C39 C38 C37 119.0(2)
C39 C38 N2 128.1(2)
C37 C38 N2 112.9(2)
C38 C39 C40 120.4(2)
C38 C39 Br2 121.06(18)
C40 C39 Br2 118.41(18)
C41 C40 C39 119.8(2)
C41 C40 H40 120.1
C39 C40 H40 120.1
C42 C41 C40 120.3(2)
C42 C41 H41 119.8
C40 C41 H41 119.8
C37 C42 C41 119.9(2)
C37 C42 H42 120.1
C41 C42 H42 120.1
C48 C43 C44 117.1(2)
C48 C43 C34 123.0(2)
C44 C43 C34 119.9(2)
C45 C44 C43 121.3(2)
C45 C44 H44 119.3
C43 C44 H44 119.3
C44 C45 C46 120.6(2)
C44 C45 H45 119.7
C46 C45 H45 119.7
O10 C46 C47 124.4(2)
O10 C46 C45 116.2(2)
C47 C46 C45 119.4(2)
C46 C47 C48 118.8(2)
C46 C47 H47 120.6
C48 C47 H47 120.6
C43 C48 C47 122.8(2)
C43 C48 H48 118.6
C47 C48 H48 118.6
O10 C49 H49A 109.5
O10 C49 H49B 109.5
H49A C49 H49B 109.5
O10 C49 H49C 109.5
H49A C49 H49C 109.5
H49B C49 H49C 109.5
O6 C50 O7 124.8(2)
O6 C50 C32 125.4(2)
O7 C50 C32 109.75(18)
O7 C51 H51A 109.5
O7 C51 H51B 109.5
H51A C51 H51B 109.5
O7 C51 H51C 109.5
H51A C51 H51C 109.5
H51B C51 H51C 109.5
O8 C52 O9 124.7(2)
O8 C52 C32 125.7(2)
O9 C52 C32 109.60(17)
O9 C53 H53A 109.5
O9 C53 H53B 109.5
H53A C53 H53B 109.5
O9 C53 H53C 109.5
H53A C53 H53C 109.5
H53B C53 H53C 109.5
N2 C54 C55 113.95(18)
N2 C54 H54A 108.8
C55 C54 H54A 108.8
N2 C54 H54B 108.8
C55 C54 H54B 108.8
H54A C54 H54B 107.7
C56 C55 C60 118.5(2)
C56 C55 C54 120.4(2)
C60 C55 C54 121.0(2)
C57 C56 C55 120.3(2)
C57 C56 H56 119.8
C55 C56 H56 119.8
C58 C57 C56 120.7(2)
C58 C57 H57 119.6
C56 C57 H57 119.6
C57 C58 C59 119.6(2)
C57 C58 H58 120.2
C59 C58 H58 120.2
C60 C59 C58 120.1(3)
C60 C59 H59 119.9
C58 C59 H59 119.9
C59 C60 C55 120.7(2)
C59 C60 H60 119.7
C55 C60 H60 119.7

loop_
_geom_bond_atom_site_label_1
_geom_bond_atom_site_label_2
_geom_bond_distance
Br1 C9 1.901(2)
Br2 C39 1.902(2)
N1 C8 1.410(3)
N1 C1 1.468(3)
N1 C24 1.489(3)
N2 C38 1.412(3)
N2 C31 1.486(3)
N2 C54 1.490(3)
O1 C20 1.204(3)
O2 C20 1.338(3)
O2 C21 1.446(3)
O3 C22 1.196(3)
O4 C22 1.347(3)
O4 C23 1.437(3)
O5 C16 1.384(3)
O5 C19 1.417(4)
O6 C50 1.208(3)
O7 C50 1.328(3)
O7 C51 1.442(3)
O8 C52 1.201(3)
O9 C52 1.346(3)
O9 C53 1.443(3)
O10 C46 1.372(3)
O10 C49 1.417(3)
C1 C2 1.560(3)
C1 C5 1.571(3)
C1 H1 1.0000
C2 C22 1.523(3)
C2 C20 1.527(3)
C2 C3 1.536(3)
C3 C4 1.536(3)
C3 H3A 0.9900
C3 H3B 0.9900
C4 C13 1.509(3)
C4 C5 1.559(3)
C4 H4 1.0000
C5 C7 1.510(3)
C5 C6 1.537(3)
C6 H6A 0.9800
C6 H6B 0.9800
C6 H6C 0.9800
C7 C12 1.391(3)
C7 C8 1.401(3)
C8 C9 1.387(3)
C9 C10 1.391(4)
C10 C11 1.390(4)
C10 H10 0.9500
C11 C12 1.395(4)
C11 H11 0.9500
C12 H12 0.9500
C13 C18 1.395(3)
C13 C14 1.396(3)
C14 C15 1.396(3)
C14 H14 0.9500
C15 C16 1.380(4)
C15 H15 0.9500
C16 C17 1.396(4)
C17 C18 1.385(3)
C17 H17 0.9500
C18 H18 0.9500
C19 H19A 0.9800
C19 H19B 0.9800
C19 H19C 0.9800
C21 H21A 0.9800
C21 H21B 0.9800
C21 H21C 0.9800
C23 H23A 0.9800
C23 H23B 0.9800
C23 H23C 0.9800
C24 C25 1.510(3)
C24 H24A 0.9900
C24 H24B 0.9900
C25 C30 1.392(3)
C25 C26 1.396(4)
C26 C27 1.398(4)
C26 H26 0.9500
C27 C28 1.384(5)
C27 H27 0.9500
C28 C29 1.381(4)
C28 H28 0.9500
C29 C30 1.393(3)
C29 H29 0.9500
C30 H30 0.9500
C31 C32 1.553(3)
C31 C35 1.567(3)
C31 H31 1.0000
C32 C52 1.524(3)
C32 C50 1.533(3)
C32 C33 1.535(3)
C33 C34 1.523(3)
C33 H33A 0.9900
C33 H33B 0.9900
C34 C43 1.521(3)
C34 C35 1.564(3)
C34 H34 1.0000
C35 C37 1.511(3)
C35 C36 1.540(3)
C36 H36A 0.9800
C36 H36B 0.9800
C36 H36C 0.9800
C37 C42 1.387(3)
C37 C38 1.405(3)
C38 C39 1.391(3)
C39 C40 1.395(4)
C40 C41 1.390(4)
C40 H40 0.9500
C41 C42 1.387(4)
C41 H41 0.9500
C42 H42 0.9500
C43 C48 1.385(3)
C43 C44 1.400(3)
C44 C45 1.378(4)
C44 H44 0.9500
C45 C46 1.393(4)
C45 H45 0.9500
C46 C47 1.391(3)
C47 C48 1.395(3)
C47 H47 0.9500
C48 H48 0.9500
C49 H49A 0.9800
C49 H49B 0.9800
C49 H49C 0.9800
C51 H51A 0.9800
C51 H51B 0.9800
C51 H51C 0.9800
C53 H53A 0.9800
C53 H53B 0.9800
C53 H53C 0.9800
C54 C55 1.517(3)
C54 H54A 0.9900
C54 H54B 0.9900
C55 C56 1.399(3)
C55 C60 1.400(3)
C56 C57 1.399(4)
C56 H56 0.9500
C57 C58 1.373(4)
C57 H57 0.9500
C58 C59 1.396(4)
C58 H58 0.9500
C59 C60 1.392(3)
C59 H59 0.9500
C60 H60 0.9500

loop_
_geom_torsion_atom_site_label_1
_geom_torsion_atom_site_label_2
_geom_torsion_atom_site_label_3
_geom_torsion_atom_site_label_4
_geom_torsion
C8 N1 C1 C2 -106.99(19)
C24 N1 C1 C2 119.08(19)
C8 N1 C1 C5 9.5(2)
C24 N1 C1 C5 -124.48(19)
N1 C1 C2 C22 -19.2(2)
C5 C1 C2 C22 -136.15(19)
N1 C1 C2 C20 -138.85(19)
C5 C1 C2 C20 104.2(2)
N1 C1 C2 C3 101.4(2)
C5 C1 C2 C3 -15.5(2)
C22 C2 C3 C4 155.64(19)
C20 C2 C3 C4 -82.6(2)
C1 C2 C3 C4 36.0(2)
C2 C3 C4 C13 -174.31(19)
C2 C3 C4 C5 -43.2(2)
C13 C4 C5 C7 51.9(3)
C3 C4 C5 C7 -77.3(2)
C13 C4 C5 C6 -76.2(3)
C3 C4 C5 C6 154.55(19)
C13 C4 C5 C1 162.17(19)
C3 C4 C5 C1 32.9(2)
N1 C1 C5 C7 -9.3(2)
C2 C1 C5 C7 109.54(19)
N1 C1 C5 C6 110.4(2)
C2 C1 C5 C6 -130.7(2)
N1 C1 C5 C4 -129.50(17)
C2 C1 C5 C4 -10.6(2)
C6 C5 C7 C12 61.0(3)
C4 C5 C7 C12 -66.7(3)
C1 C5 C7 C12 -178.0(2)
C6 C5 C7 C8 -114.8(2)
C4 C5 C7 C8 117.4(2)
C1 C5 C7 C8 6.1(2)
C12 C7 C8 C9 5.5(3)
C5 C7 C8 C9 -178.22(19)
C12 C7 C8 N1 -176.9(2)
C5 C7 C8 N1 -0.6(2)
C1 N1 C8 C9 171.6(2)
C24 N1 C8 C9 -57.1(3)
C1 N1 C8 C7 -5.8(2)
C24 N1 C8 C7 125.5(2)
C7 C8 C9 C10 -5.5(3)
N1 C8 C9 C10 177.3(2)
C7 C8 C9 Br1 170.83(16)
N1 C8 C9 Br1 -6.4(3)
C8 C9 C10 C11 1.9(3)
Br1 C9 C10 C11 -174.48(18)
C9 C10 C11 C12 1.8(4)
C8 C7 C12 C11 -1.8(3)
C5 C7 C12 C11 -177.3(2)
C10 C11 C12 C7 -1.8(4)
C3 C4 C13 C18 -143.3(2)
C5 C4 C13 C18 92.8(3)
C3 C4 C13 C14 34.5(3)
C5 C4 C13 C14 -89.3(3)
C18 C13 C14 C15 0.4(4)
C4 C13 C14 C15 -177.5(2)
C13 C14 C15 C16 0.8(4)
C14 C15 C16 O5 177.0(2)
C14 C15 C16 C17 -1.2(4)
C19 O5 C16 C15 5.1(4)
C19 O5 C16 C17 -176.6(3)
C15 C16 C17 C18 0.5(4)
O5 C16 C17 C18 -177.9(2)
C16 C17 C18 C13 0.7(4)
C14 C13 C18 C17 -1.1(4)
C4 C13 C18 C17 176.8(2)
C21 O2 C20 O1 6.4(3)
C21 O2 C20 C2 -172.7(2)
C22 C2 C20 O1 -129.6(2)
C3 C2 C20 O1 106.7(3)
C1 C2 C20 O1 -8.8(3)
C22 C2 C20 O2 49.5(2)
C3 C2 C20 O2 -74.2(2)
C1 C2 C20 O2 170.30(19)
C23 O4 C22 O3 -3.2(4)
C23 O4 C22 C2 176.7(2)
C20 C2 C22 O3 -128.7(2)
C3 C2 C22 O3 -5.3(3)
C1 C2 C22 O3 110.9(3)
C20 C2 C22 O4 51.4(2)
C3 C2 C22 O4 174.82(19)
C1 C2 C22 O4 -69.0(2)
C8 N1 C24 C25 -70.8(3)
C1 N1 C24 C25 57.5(3)
N1 C24 C25 C30 75.2(3)
N1 C24 C25 C26 -103.6(3)
C30 C25 C26 C27 -1.1(4)
C24 C25 C26 C27 177.7(2)
C25 C26 C27 C28 0.4(4)
C26 C27 C28 C29 0.2(5)
C27 C28 C29 C30 -0.1(5)
C26 C25 C30 C29 1.2(4)
C24 C25 C30 C29 -177.6(2)
C28 C29 C30 C25 -0.6(4)
C38 N2 C31 C32 -105.2(2)
C54 N2 C31 C32 124.70(19)
C38 N2 C31 C35 10.6(2)
C54 N2 C31 C35 -119.53(19)
N2 C31 C32 C52 -23.9(2)
C35 C31 C32 C52 -140.37(18)
N2 C31 C32 C50 -143.03(19)
C35 C31 C32 C50 100.5(2)
N2 C31 C32 C33 98.0(2)
C35 C31 C32 C33 -18.5(2)
C52 C32 C33 C34 159.30(19)
C50 C32 C33 C34 -79.8(2)
C31 C32 C33 C34 39.0(2)
C32 C33 C34 C43 -172.3(2)
C32 C33 C34 C35 -44.3(2)
C43 C34 C35 C37 50.4(3)
C33 C34 C35 C37 -77.5(2)
C43 C34 C35 C36 -77.2(3)
C33 C34 C35 C36 154.8(2)
C43 C34 C35 C31 160.12(19)
C33 C34 C35 C31 32.2(2)
N2 C31 C35 C37 -9.6(2)
C32 C31 C35 C37 108.86(19)
N2 C31 C35 C36 110.5(2)
C32 C31 C35 C36 -131.0(2)
N2 C31 C35 C34 -126.73(17)
C32 C31 C35 C34 -8.2(2)
C36 C35 C37 C42 63.7(3)
C34 C35 C37 C42 -64.5(3)
C31 C35 C37 C42 -175.4(2)
C36 C35 C37 C38 -115.5(2)
C34 C35 C37 C38 116.3(2)
C31 C35 C37 C38 5.4(2)
C42 C37 C38 C39 3.9(3)
C35 C37 C38 C39 -176.83(19)
C42 C37 C38 N2 -178.3(2)
C35 C37 C38 N2 1.0(2)
C31 N2 C38 C39 170.2(2)
C54 N2 C38 C39 -61.7(3)
C31 N2 C38 C37 -7.4(2)
C54 N2 C38 C37 120.7(2)
C37 C38 C39 C40 -4.6(3)
N2 C38 C39 C40 177.9(2)
C37 C38 C39 Br2 172.07(15)
N2 C38 C39 Br2 -5.4(3)
C38 C39 C40 C41 2.0(3)
Br2 C39 C40 C41 -174.76(17)
C39 C40 C41 C42 1.4(3)
C38 C37 C42 C41 -0.6(3)
C35 C37 C42 C41 -179.7(2)
C40 C41 C42 C37 -2.1(4)
C33 C34 C43 C48 14.3(3)
C35 C34 C43 C48 -107.0(2)
C33 C34 C43 C44 -166.2(2)
C35 C34 C43 C44 72.5(3)
C48 C43 C44 C45 1.4(4)
C34 C43 C44 C45 -178.1(3)
C43 C44 C45 C46 -1.8(5)
C49 O10 C46 C47 -3.1(4)
C49 O10 C46 C45 177.1(3)
C44 C45 C46 O10 -179.5(3)
C44 C45 C46 C47 0.8(4)
O10 C46 C47 C48 -179.3(3)
C45 C46 C47 C48 0.4(4)
C44 C43 C48 C47 -0.2(4)
C34 C43 C48 C47 179.3(2)
C46 C47 C48 C43 -0.7(4)
C51 O7 C50 O6 3.1(3)
C51 O7 C50 C32 -175.79(18)
C52 C32 C50 O6 -113.4(3)
C33 C32 C50 O6 122.5(3)
C31 C32 C50 O6 7.7(3)
C52 C32 C50 O7 65.5(2)
C33 C32 C50 O7 -58.6(2)
C31 C32 C50 O7 -173.40(18)
C53 O9 C52 O8 -3.0(3)
C53 O9 C52 C32 177.2(2)
C50 C32 C52 O8 -125.9(2)
C33 C32 C52 O8 -3.2(3)
C31 C32 C52 O8 113.2(3)
C50 C32 C52 O9 53.9(2)
C33 C32 C52 O9 176.61(18)
C31 C32 C52 O9 -67.0(2)
C38 N2 C54 C55 -67.8(3)
C31 N2 C54 C55 57.0(3)
N2 C54 C55 C56 -101.5(3)
N2 C54 C55 C60 76.7(3)
C60 C55 C56 C57 -0.1(4)
C54 C55 C56 C57 178.2(2)
C55 C56 C57 C58 0.3(4)
C56 C57 C58 C59 -0.5(4)
C57 C58 C59 C60 0.3(4)
C58 C59 C60 C55 0.0(4)
C56 C55 C60 C59 -0.1(4)
C54 C55 C60 C59 -178.3(2)
